data_9017549
loop_
_publ_author_name
'Nagashima, M.'
'Armbruster, T.'

_publ_section_title
;
 Ardennite, tiragalloite and medaite: structural control of (As5+,V5+,Si4+)O4
 tetrahedra in silicates
;
_journal_name_full 'Mineralogical Magazine'
_journal_page_first 55
_journal_page_last 71
_journal_volume 74
_journal_year 2010
_chemical_compound_source 'Gambatesa mine, Val Graveglia, Liguria, Italy'
_chemical_formula_sum 'As0.7 Ca0.062 H Mn3.938 O13 Si3.22 V0.08'
_chemical_name_mineral Tiragalloite
_space_group_IT_number 14
_space_group_name_Hall '-P 2yn'
_space_group_name_H-M_alt 'P 1 21/n 1'
_symmetry_space_group_name_H-M 'P 1 21/n 1'
_cell_angle_alpha 90
_cell_angle_beta 95.475
_cell_angle_gamma 90
_cell_formula_units_Z 4
_cell_length_a 6.6783
_cell_length_b 19.9075
_cell_length_c 7.5750
_cell_volume 1002.489
_database_code_amcsd 0019902
_exptl_crystal_density_diffrn 3.808
_cod_data_source_file inputs/fixed/downloads/18/18352.cif
_cod_data_source_block 18352
_cod_original_formula_sum 'Mn3.938 Ca.062 Si3.22 As.7 V.08 O13 H'
_cod_database_code 9017549

loop_
_space_group_symop_operation_xyz
x,y,z
1/2+x,1/2-y,1/2+z
1/2-x,1/2+y,1/2-z
-x,-y,-z

loop_
_atom_site_aniso_label
_atom_site_aniso_U_11
_atom_site_aniso_U_22
_atom_site_aniso_U_33
_atom_site_aniso_U_12
_atom_site_aniso_U_13
_atom_site_aniso_U_23
Mn1 0.01040 0.00830 0.00920 0.00102 0.00141 0.00069
Mn2 0.00840 0.00870 0.00990 0.00024 0.00198 -0.00033
Mn3 0.01050 0.01150 0.01000 -0.00254 0.00132 -0.00320
Ca3 0.01050 0.01150 0.01000 -0.00254 0.00132 -0.00320
Mn4 0.01140 0.01000 0.01310 -0.00006 0.00120 -0.00246
SiT1 0.00730 0.00590 0.00720 -0.00020 0.00040 -0.00020
SiT2 0.00710 0.00600 0.00600 0.00070 0.00040 -0.00020
SiT3 0.00640 0.00680 0.00680 0.00030 0.00030 -0.00010
AsT4 0.00788 0.00689 0.00600 0.00001 0.00103 0.00001
SiT4 0.00788 0.00689 0.00600 0.00001 0.00103 0.00001
VT4 0.00788 0.00689 0.00600 0.00001 0.00103 0.00001
O1 0.01170 0.00810 0.01310 -0.00240 0.00370 0.00050
O2 0.02040 0.00980 0.00840 0.00170 0.00410 0.00110
O3 0.01080 0.02300 0.01370 0.00650 -0.00140 -0.00220
O4 0.01320 0.01120 0.00710 -0.00010 0.00190 -0.00090
O5 0.00990 0.00850 0.01390 -0.00230 0.00300 -0.00130
O6 0.01130 0.01250 0.00800 0.00100 0.00140 0.00050
O7 0.01170 0.00780 0.01470 0.00060 -0.00190 -0.00410
O8 0.01420 0.01050 0.00780 -0.00100 0.00110 0.00210
O9 0.00800 0.01080 0.00790 0.00070 -0.00070 0.00050
O10 0.01100 0.01250 0.00790 0.00330 0.00160 -0.00330
O11 0.02040 0.00680 0.01360 -0.00180 -0.00060 0.00130
O12 0.00910 0.01010 0.00750 0.00060 0.00010 0.00040
O13 0.00790 0.01170 0.01040 -0.00100 0.00250 -0.00170

loop_
_atom_site_label
_atom_site_fract_x
_atom_site_fract_y
_atom_site_fract_z
_atom_site_occupancy
_atom_site_U_iso_or_equiv
_atom_site_type_symbol
_atom_site_attached_hydrogens
Mn1 0.25888 0.64825 -0.14680 1.00000 0.00929 Mn 0
Mn2 -0.45780 0.58405 0.54562 1.00000 0.00894 Mn 0
Mn3 0.76249 0.50952 0.24390 0.93800 0.01063 Mn 0
Ca3 0.76249 0.50952 0.24390 0.06200 0.01063 Ca 0
Mn4 0.05119 0.74619 0.13817 1.00000 0.01148 Mn 0
SiT1 0.23096 0.36814 0.08013 1.00000 0.00682 Si 0
SiT2 0.26756 0.52089 0.16161 1.00000 0.00635 Si 0
SiT3 0.04853 0.59791 0.44118 1.00000 0.00664 Si 0
AsT4 0.42991 0.30164 -0.21229 0.70000 0.00689 As 0
SiT4 0.42991 0.30164 -0.21229 0.22000 0.00689 Si 0
VT4 0.42991 0.30164 -0.21229 0.08000 0.00689 V 0
O1 0.26980 0.23819 -0.18420 1.00000 0.01080 O 0
O2 0.46290 0.31992 -0.41890 1.00000 0.01270 O 0
O3 0.64660 0.28808 -0.08970 1.00000 0.01600 O 0
O4 0.31760 0.36971 -0.12090 1.00000 0.01040 O 0
O5 0.03070 0.32440 0.07190 1.00000 0.01070 O 0
O6 0.41440 0.34328 0.22020 1.00000 0.01060 O 0
O7 0.17740 0.44612 0.11480 1.00000 0.01160 O 0
O8 0.30240 0.55379 -0.02510 1.00000 0.01080 O 0
O9 0.45870 0.51549 0.30780 1.00000 0.00900 O 0
O10 0.08690 0.55892 0.25510 1.00000 0.01040 O 0
O11 0.05160 0.67846 0.38600 1.00000 0.01380 O 0
O12 0.22240 0.58598 0.60220 1.00000 0.00900 O 0
O13 -0.16670 0.56929 0.47770 1.00000 0.00990 O 0
H11 0.11000 0.70500 0.48700 1.00000 0.05000 H 0

loop_
_cod_changelog_entry_id
_cod_changelog_entry_author
_cod_changelog_entry_date
_cod_changelog_entry_text
1
;cod-tools version 3.8.0
Id: cif_guess_AMCSD_atom_types 9581 2023-05-17 12:35:41Z saulius
;
2023-05-23T09:22:05+03:00
;Derived atom types and hydrogen counts
from atom names that follow the AMCSD naming convention
(Wat == water, O-H == hydroxyl).
;

loop_
_cod_related_entry_id
_cod_related_entry_database
_cod_related_entry_code
1 AMCSD 0019902
